data_9002657
loop_
_publ_author_name
'Gianfagna, A.'
'Oberti, R.'

_publ_section_title
;
 Fluoro-edenite from Biancavilla (Catania, Sicily, Italy):
 Crystal chemistry of a new amphibole end-member
;
_journal_name_full 'American Mineralogist'
_journal_page_first 1489
_journal_page_last 1493
_journal_volume 86
_journal_year 2001
_chemical_formula_sum 'Al0.56 Ca1.62 Cl0.02 F1.98 Fe0.3 K0.15 Mg4.74 Mn0.04 Na0.85 O22 Si7.44'
_chemical_name_mineral Fluoro-edenite
_space_group_IT_number 12
_symmetry_space_group_name_Hall '-C 2y'
_symmetry_space_group_name_H-M 'C 1 2/m 1'
_cell_angle_alpha 90
_cell_angle_beta 104.77
_cell_angle_gamma 90
_cell_formula_units_Z 2
_cell_length_a 9.846
_cell_length_b 18.009
_cell_length_c 5.277
_cell_volume 904.781
_database_code_amcsd 0002746
_exptl_crystal_density_diffrn 3.079
_cod_original_formula_sum 'O22 (Cl.02 F1.98) (Si7.44 Al.56) Mg4.74 Fe.3 Ca1.62 Na.85 Mn.04 K.15'
_cod_database_code 9002657

loop_
_space_group_symop_operation_xyz
x,y,z
1/2+x,1/2+y,z
x,-y,z
1/2+x,1/2-y,z
-x,y,-z
1/2-x,1/2+y,-z
-x,-y,-z
1/2-x,1/2-y,-z

loop_
_atom_site_aniso_label
_atom_site_aniso_U_11
_atom_site_aniso_U_22
_atom_site_aniso_U_33
_atom_site_aniso_U_12
_atom_site_aniso_U_13
_atom_site_aniso_U_23
O1 0.00643 0.00657 0.00541 -0.00087 0.00148 -0.00047
O2 0.00551 0.00822 0.00686 -0.00087 0.00197 -0.00093
Cl3 0.01010 0.00822 0.00844 0.00000 0.00320 0.00000
F3 0.01010 0.00822 0.00844 0.00000 0.00320 0.00000
O4 0.01148 0.00822 0.00884 -0.00347 0.00271 -0.00093
O5 0.00918 0.01479 0.01016 0.00000 0.00222 0.00419
O6 0.00827 0.01150 0.01029 0.00000 0.00246 -0.00372
O7 0.00964 0.00822 0.01556 0.00000 0.00123 0.00000
Si1 0.00505 0.00493 0.00514 -0.00087 0.00049 -0.00047
Al1 0.00505 0.00493 0.00514 -0.00087 0.00049 -0.00047
Al2 0.00505 0.00493 0.00435 -0.00087 0.00098 0.00000
Si2 0.00505 0.00493 0.00435 -0.00087 0.00098 0.00000
MgM1 0.00643 0.00822 0.00462 0.00000 0.00172 0.00000
FeM1 0.00643 0.00822 0.00462 0.00000 0.00172 0.00000
MgM2 0.00597 0.00657 0.00594 0.00000 0.00172 0.00000
FeM2 0.00597 0.00657 0.00594 0.00000 0.00172 0.00000
MgM3 0.00781 0.00493 0.00501 0.00000 0.00049 0.00000
FeM3 0.00781 0.00493 0.00501 0.00000 0.00049 0.00000
CaM4 0.01286 0.00986 0.01240 0.00000 0.00812 0.00000
NaM4 0.01286 0.00986 0.01240 0.00000 0.00812 0.00000
MgM4 0.01286 0.00986 0.01240 0.00000 0.00812 0.00000
MnM4 0.01286 0.00986 0.01240 0.00000 0.00812 0.00000
NaA 0.01515 0.03943 0.00343 0.00000 0.00714 0.00000
KA 0.01515 0.03943 0.00343 0.00000 0.00714 0.00000
NaAm 0.02663 0.04436 0.02256 0.00000 0.01403 0.00000
KAm 0.02663 0.04436 0.02256 0.00000 0.01403 0.00000

loop_
_atom_site_label
_atom_site_fract_x
_atom_site_fract_y
_atom_site_fract_z
_atom_site_occupancy
_atom_site_U_iso_or_equiv
_atom_site_type_symbol
_atom_site_attached_hydrogens
O1 0.11080 0.08500 0.21860 1.00000 0.00621 O 0
O2 0.11900 0.17000 0.72680 1.00000 0.00684 O 0
Cl3 0.10310 0.00000 0.71260 0.01000 0.00887 Cl 0
F3 0.10310 0.00000 0.71260 0.99000 0.00887 F 0
O4 0.36390 0.24910 0.79200 1.00000 0.00963 O 0
O5 0.34840 0.13500 0.10160 1.00000 0.01140 O 0
O6 0.34510 0.11790 0.59510 1.00000 0.00988 O 0
O7 0.34160 0.00000 0.28990 1.00000 0.01140 O 0
Si1 0.28130 0.08430 0.29910 0.93000 0.00507 Si 0
Al1 0.28130 0.08430 0.29910 0.07000 0.00507 Al 0
Al2 0.28920 0.17150 0.80620 0.07000 0.00507 Al 0
Si2 0.28920 0.17150 0.80620 0.93000 0.00507 Si 0
MgM1 0.00000 0.08830 0.50000 0.94000 0.00621 Mg 0
FeM1 0.00000 0.08830 0.50000 0.06000 0.00621 Fe 0
MgM2 0.00000 0.17720 0.00000 0.94000 0.00595 Mg 0
FeM2 0.00000 0.17720 0.00000 0.06000 0.00595 Fe 0
MgM3 0.00000 0.00000 0.00000 0.94000 0.00621 Mg 0
FeM3 0.00000 0.00000 0.00000 0.06000 0.00621 Fe 0
CaM4 0.00000 0.27760 0.50000 0.81000 0.01102 Ca 0
NaM4 0.00000 0.27760 0.50000 0.15000 0.01102 Na 0
MgM4 0.00000 0.27760 0.50000 0.02000 0.01102 Mg 0
MnM4 0.00000 0.27760 0.50000 0.02000 0.01102 Mn 0
NaA 0.00000 0.50000 0.00000 0.11000 0.01862 Na 0
KA 0.00000 0.50000 0.00000 0.03000 0.01862 K 0
NaAm 0.03930 0.50000 0.09230 0.11000 0.02989 Na 0
KAm 0.03930 0.50000 0.09230 0.03000 0.02989 K 0
NaA2 0.00000 0.47000 0.00000 0.11000 0.01976 Na 0
KA2 0.00000 0.47000 0.00000 0.03000 0.01976 K 0

loop_
_cod_changelog_entry_id
_cod_changelog_entry_author
_cod_changelog_entry_date
_cod_changelog_entry_text
1
;cod-tools version 3.8.0
Id: cif_guess_AMCSD_atom_types 9581 2023-05-17 12:35:41Z saulius
;
2023-05-23T09:14:49+03:00
;Derived atom types and hydrogen counts
from atom names that follow the AMCSD naming convention
(Wat == water, O-H == hydroxyl).
;

loop_
_cod_related_entry_id
_cod_related_entry_database
_cod_related_entry_code
1 AMCSD 0002746
